data_4331715
loop_
_publ_author_name
'Wei-Hui Fang'
'Lin Cheng'
'Ling Huang'
'Guo-Yu Yang'

_publ_contact_author_address
; State Key Laboratory of Structural Chemistry
Fujian Institute of Research on the structure of matter
Chinese Academy of Sciences
Fuzhou, Fujian 350002
P. R. China
;
_publ_contact_author_email ygy@fjirsm.ac.cn
_publ_contact_author_fax '86 591 83710051'
_publ_contact_author_name 'Professor Guo-Yu Yang'
_publ_contact_author_phone '86 591 83710051'
_publ_section_title
;
 A Series of Lanthanide-Based Cluster Organic Frameworks Made of
 Heptanuclear Trigonal-Prismatic Cluster Units
;
_journal_name_full 'Inorganic Chemistry'
_journal_page_first 6
_journal_page_last 8
_journal_paper_doi 10.1021/ic301963v
_journal_volume 52
_journal_year 2013
_chemical_formula_sum 'C144 H127 Cl4 Dy7 N12 O58'
_chemical_formula_weight 4232.88
_chemical_name_systematic
; 
 ? 
;
_space_group_IT_number 150
_symmetry_cell_setting trigonal
_symmetry_space_group_name_Hall 'P 3 2"'
_symmetry_space_group_name_H-M 'P 3 2 1'
_atom_sites_solution_hydrogens geom
_atom_sites_solution_primary direct
_atom_sites_solution_secondary difmap
_audit_creation_method SHELXL-97
_cell_angle_alpha 90.00
_cell_angle_beta 90.00
_cell_angle_gamma 120.00
_cell_formula_units_Z 1
_cell_length_a 16.9779(6)
_cell_length_b 16.9779(6)
_cell_length_c 14.6965(8)
_cell_measurement_reflns_used 12657
_cell_measurement_temperature 293(2)
_cell_measurement_theta_max 27.4739
_cell_measurement_theta_min 2.3993
_cell_volume 3668.7(3)
_computing_structure_refinement 'SHELXL-97 (Sheldrick, 1997)'
_computing_structure_solution 'SHELXS-97 (Sheldrick, 1990)'
_diffrn_ambient_temperature 293(2)
_diffrn_measured_fraction_theta_full 0.996
_diffrn_measured_fraction_theta_max 0.996
_diffrn_measurement_device_type SATURN70
_diffrn_measurement_method CCD_Profile_fitting
_diffrn_radiation_monochromator graphite
_diffrn_radiation_source 'fine-focus sealed tube'
_diffrn_radiation_type MoK\a
_diffrn_radiation_wavelength 0.71073
_diffrn_reflns_av_R_equivalents 0.0498
_diffrn_reflns_av_sigmaI/netI 0.0373
_diffrn_reflns_limit_h_max 22
_diffrn_reflns_limit_h_min -21
_diffrn_reflns_limit_k_max 17
_diffrn_reflns_limit_k_min -22
_diffrn_reflns_limit_l_max 18
_diffrn_reflns_limit_l_min -19
_diffrn_reflns_number 31777
_diffrn_reflns_theta_full 27.47
_diffrn_reflns_theta_max 27.47
_diffrn_reflns_theta_min 2.77
_diffrn_standards_decay_% none
_diffrn_standards_interval_count none
_diffrn_standards_interval_time none
_diffrn_standards_number none
_exptl_absorpt_coefficient_mu 3.690
_exptl_absorpt_correction_T_max 1.0000
_exptl_absorpt_correction_T_min 0.8166
_exptl_absorpt_correction_type multi-scan
_exptl_absorpt_process_details 'SADABS (Sheldrick, 1996)'
_exptl_crystal_colour yellow
_exptl_crystal_density_diffrn 1.916
_exptl_crystal_description Prism
_exptl_crystal_F_000 2069
_exptl_crystal_size_max 0.413
_exptl_crystal_size_mid 0.358
_exptl_crystal_size_min 0.257
_refine_diff_density_max 1.961
_refine_diff_density_min -1.968
_refine_diff_density_rms 0.180
_refine_ls_abs_structure_details 'Flack H D (1983), Acta Cryst. A39, 876-881'
_refine_ls_abs_structure_Flack 0.93(2)
_refine_ls_extinction_method none
_refine_ls_goodness_of_fit_ref 1.020
_refine_ls_hydrogen_treatment constr
_refine_ls_matrix_type full
_refine_ls_number_parameters 309
_refine_ls_number_reflns 5590
_refine_ls_number_restraints 10
_refine_ls_restrained_S_all 1.021
_refine_ls_R_factor_all 0.0449
_refine_ls_R_factor_gt 0.0438
_refine_ls_shift/su_max 0.001
_refine_ls_shift/su_mean 0.000
_refine_ls_structure_factor_coef Fsqd
_refine_ls_weighting_details 'calc w=1/[\s^2^(Fo^2^)+(0.0822P)^2^+10.4121P] where P=(Fo^2^+2Fc^2^)/3'
_refine_ls_weighting_scheme calc
_refine_ls_wR_factor_gt 0.1259
_refine_ls_wR_factor_ref 0.1270
_reflns_number_gt 5466
_reflns_number_total 5590
_reflns_threshold_expression >2sigma(I)
_cod_data_source_file ic301963v_si_002_4.cif
_cod_data_source_block 4
_cod_database_code 4331715

loop_
_symmetry_equiv_pos_as_xyz
'x, y, z'
'-y, x-y, z'
'-x+y, -x, z'
'y, x, -z'
'x-y, -y, -z'
'-x, -x+y, -z'

loop_
_atom_site_label
_atom_site_type_symbol
_atom_site_fract_x
_atom_site_fract_y
_atom_site_fract_z
_atom_site_U_iso_or_equiv
_atom_site_adp_type
_atom_site_occupancy
_atom_site_symmetry_multiplicity
_atom_site_calc_flag
_atom_site_refinement_flags
Dy1 Dy 0.998449(19) 0.12849(2) 0.70539(2) 0.01999(11) Uani 1 1 d .
Dy2 Dy 1.0000 0.0000 0.5000 0.02131(17) Uani 1 6 d S
C1 C 1.0763(6) 0.3554(6) 0.7158(6) 0.0357(19) Uani 1 1 d .
H1A H 1.1254 0.3537 0.6900 0.043 Uiso 1 1 calc R
C2 C 0.9347(7) 0.2814(6) 0.7808(7) 0.040(2) Uani 1 1 d .
H2A H 0.8863 0.2293 0.8057 0.048 Uiso 1 1 calc R
C3 C 1.0802(6) 0.4396(6) 0.7211(7) 0.0365(19) Uani 1 1 d .
H3A H 1.1324 0.4928 0.7038 0.044 Uiso 1 1 calc R
C4 C 0.9314(6) 0.3624(6) 0.7807(7) 0.0351(19) Uani 1 1 d .
H4A H 0.8789 0.3616 0.8000 0.042 Uiso 1 1 calc R
C5 C 1.0040(6) 0.4417(6) 0.7529(6) 0.0356(18) Uani 1 1 d .
C6 C 1.0040(6) 0.5289(6) 0.7532(6) 0.0322(17) Uani 1 1 d .
C7 C 1.0808(6) 0.6098(6) 0.7749(6) 0.0325(18) Uani 1 1 d .
H7A H 1.1340 0.6097 0.7897 0.039 Uiso 1 1 calc R
C8 C 0.9248(6) 0.5300(6) 0.7347(7) 0.042(2) Uani 1 1 d .
H8A H 0.8715 0.4756 0.7233 0.050 Uiso 1 1 calc R
C9 C 1.0806(5) 0.6906(5) 0.7753(7) 0.0339(18) Uani 1 1 d .
H9A H 1.1335 0.7443 0.7900 0.041 Uiso 1 1 calc R
C10 C 0.9238(6) 0.6114(6) 0.7329(7) 0.038(2) Uani 1 1 d .
H10A H 0.8706 0.6112 0.7177 0.046 Uiso 1 1 calc R
C11 C 1.0014(5) 0.6925(5) 0.7535(5) 0.0256(15) Uani 1 1 d .
C12 C 1.0013(5) 0.7794(5) 0.7520(5) 0.0246(15) Uani 1 1 d .
C13 C 1.0000 0.2333(6) 0.5000 0.026(2) Uani 1 2 d S
C14 C 1.0000 0.3225(6) 0.5000 0.027(2) Uani 1 2 d S
C15 C 1.0738(6) 0.4012(6) 0.4653(6) 0.0331(19) Uani 1 1 d .
H15A H 1.1232 0.3990 0.4408 0.040 Uiso 1 1 calc R
C16 C 1.0735(6) 0.4838(5) 0.4672(6) 0.0296(17) Uani 1 1 d .
H16A H 1.1241 0.5363 0.4459 0.036 Uiso 1 1 calc R
C17 C 1.0000 0.4891(11) 0.5000 0.053(3) Uani 1 2 d S
C18 C 1.0000 0.5759(7) 0.5000 0.033(3) Uani 1 2 d S
C19 C 1.0779(9) 0.6577(9) 0.5202(10) 0.069(2) Uani 1 1 d .
H19A H 1.1310 0.6587 0.5379 0.083 Uiso 1 1 calc R
C20 C 1.0753(11) 0.7403(12) 0.5135(12) 0.093(4) Uani 1 1 d .
H20A H 1.1296 0.7952 0.5190 0.112 Uiso 1 1 calc R
C21 C 1.2106(11) 0.2106(11) 1.0000 0.062(5) Uani 1 2 d S
C22 C 1.2934(14) 0.2934(14) 1.0000 0.077(6) Uani 1 2 d S
C23 C 1.2980(9) 0.3732(10) 1.0334(11) 0.073(4) Uani 1 1 d .
H23A H 1.2461 0.3695 1.0588 0.088 Uiso 1 1 calc R
C24 C 1.3786(13) 0.4588(13) 1.0300(10) 0.086(5) Uani 1 1 d .
H24A H 1.3793 0.5121 1.0462 0.104 Uiso 1 1 calc R
C25 C 1.4590(10) 0.4590(10) 1.0000 0.053(3) Uani 1 2 d S
C26 C 1.5513(16) 0.5513(16) 1.0000 0.096(8) Uani 1 2 d SD
C27 C 1.6282(8) 0.5432(7) 1.0236(10) 0.069(2) Uani 1 1 d D
H27A H 1.6274 0.4893 1.0371 0.083 Uiso 1 1 calc R
C28 C 1.7093(10) 0.6347(8) 1.0228(12) 0.093(4) Uani 1 1 d D
H28A H 1.7643 0.6395 1.0399 0.112 Uiso 1 1 calc R
O1W O 0.9978(4) 0.1312(4) 0.8715(4) 0.0374(13) Uani 1 1 d .
H11 H 1.0377 0.1291 0.9045 0.045 Uiso 1 1 d R
H12 H 0.9541 0.1177 0.9082 0.045 Uiso 1 1 d R
O1 O 1.0766(4) 0.8526(4) 0.7531(4) 0.0303(12) Uani 1 1 d .
O2 O 0.9240(4) 0.7750(4) 0.7489(4) 0.0312(12) Uani 1 1 d .
O3 O 0.9787(5) 0.1877(5) 0.5707(5) 0.0437(16) Uani 1 1 d .
O4 O 1.1349(6) 0.2106(9) 1.0025(6) 0.095(4) Uani 1 1 d .
O5 O 1.0926(3) 0.0974(3) 0.6086(4) 0.0225(10) Uani 1 1 d .
O6 O 1.0000 0.0000 0.7608(7) 0.0268(18) Uani 1 3 d S
N1 N 1.0057(5) 0.2767(4) 0.7459(5) 0.0297(15) Uani 1 1 d .
N2 N 1.0000 0.7427(10) 0.5000 0.080(3) Uani 1 2 d S
N3 N 1.7105(7) 0.7105(7) 1.0000 0.080(3) Uani 1 2 d SD
Cl1 Cl 0.6667 0.3333 0.3623(9) 0.123(3) Uani 1 3 d SD
Cl2 Cl 0.6667 0.3333 0.6515(7) 0.095(2) Uani 1 3 d SD
O7 O 0.587(2) 0.330(5) 0.401(2) 0.55(4) Uiso 1 1 d D
O8 O 0.6667 0.3333 0.2653(11) 0.200 Uiso 1 3 d SD
O9 O 0.6667 0.3333 0.7498(9) 0.200 Uiso 1 3 d SD
O10 O 0.5751(13) 0.304(4) 0.622(2) 0.46(3) Uiso 1 1 d D
O2W O 0.6667 0.3333 0.1199(11) 0.074(4) Uiso 1 3 d S
O3W O 0.6667 0.3333 0.5137(13) 0.088(5) Uiso 1 3 d S

loop_
_atom_site_aniso_label
_atom_site_aniso_U_11
_atom_site_aniso_U_22
_atom_site_aniso_U_33
_atom_site_aniso_U_23
_atom_site_aniso_U_13
_atom_site_aniso_U_12
Dy1 0.01392(17) 0.01218(15) 0.03448(19) -0.00071(11) 0.00058(13) 0.00697(12)
Dy2 0.0177(2) 0.0177(2) 0.0286(4) 0.000 0.000 0.00883(12)
C1 0.038(5) 0.031(4) 0.049(5) 0.005(4) 0.006(4) 0.026(4)
C2 0.046(5) 0.025(4) 0.056(5) 0.009(4) 0.013(4) 0.023(4)
C3 0.035(5) 0.022(4) 0.054(5) 0.002(4) 0.000(4) 0.015(3)
C4 0.037(5) 0.025(4) 0.050(5) 0.005(4) 0.002(4) 0.021(4)
C5 0.040(5) 0.021(4) 0.053(5) -0.002(4) -0.006(4) 0.021(4)
C6 0.034(4) 0.028(4) 0.042(5) -0.004(3) 0.001(4) 0.022(4)
C7 0.033(4) 0.026(4) 0.046(5) -0.004(3) -0.010(3) 0.020(3)
C8 0.034(4) 0.027(4) 0.066(6) -0.006(4) 0.001(4) 0.017(4)
C9 0.023(4) 0.018(4) 0.062(5) 0.001(3) -0.004(4) 0.011(3)
C10 0.028(4) 0.025(4) 0.064(6) -0.002(4) -0.001(4) 0.015(3)
C11 0.029(4) 0.016(3) 0.038(4) 0.001(3) -0.002(3) 0.015(3)
C12 0.022(4) 0.017(3) 0.037(4) 0.005(3) -0.001(3) 0.011(3)
C13 0.029(5) 0.017(3) 0.038(6) -0.002(2) -0.005(4) 0.014(3)
C14 0.041(6) 0.016(3) 0.032(6) -0.004(2) -0.009(5) 0.021(3)
C15 0.042(5) 0.028(4) 0.045(5) 0.003(3) 0.004(4) 0.029(4)
C16 0.034(4) 0.022(4) 0.039(4) 0.003(3) -0.004(3) 0.018(3)
C17 0.059(8) 0.060(6) 0.039(5) 0.000(3) -0.001(6) 0.030(4)
C18 0.035(6) 0.027(4) 0.042(6) 0.005(2) 0.009(5) 0.017(3)
C19 0.049(5) 0.056(5) 0.086(6) -0.010(5) 0.002(4) 0.014(4)
C20 0.061(6) 0.072(7) 0.123(10) -0.037(7) 0.012(6) 0.017(6)
C21 0.060(7) 0.060(7) 0.049(9) 0.003(4) -0.003(4) 0.016(9)
C22 0.087(11) 0.087(11) 0.060(11) -0.004(5) 0.004(5) 0.046(13)
C23 0.053(7) 0.075(9) 0.092(10) -0.020(8) 0.006(7) 0.032(7)
C24 0.111(14) 0.094(12) 0.053(8) -0.005(7) -0.001(8) 0.050(11)
C25 0.059(8) 0.060(6) 0.039(5) 0.000(3) -0.001(6) 0.030(4)
C26 0.103(14) 0.103(14) 0.073(14) -0.005(7) 0.005(7) 0.046(16)
C27 0.049(5) 0.056(5) 0.086(6) -0.010(5) 0.002(4) 0.014(4)
C28 0.061(6) 0.072(7) 0.123(10) -0.037(7) 0.012(6) 0.017(6)
O1W 0.027(3) 0.047(3) 0.032(3) -0.002(2) 0.003(2) 0.014(3)
O1 0.026(3) 0.015(2) 0.051(3) 0.001(2) -0.004(2) 0.011(2)
O2 0.023(3) 0.026(3) 0.053(4) 0.010(3) 0.005(2) 0.018(2)
O3 0.063(4) 0.039(4) 0.043(3) 0.004(3) -0.004(3) 0.036(4)
O4 0.047(5) 0.118(9) 0.071(6) 0.005(6) 0.000(5) 0.004(6)
O5 0.019(2) 0.014(2) 0.033(3) -0.0051(19) -0.002(2) 0.0070(18)
O6 0.019(3) 0.019(3) 0.042(5) 0.000 0.000 0.0096(13)
N1 0.030(4) 0.019(3) 0.046(4) -0.009(3) -0.007(3) 0.016(3)
N2 0.071(10) 0.063(6) 0.107(10) 0.007(5) 0.013(9) 0.036(5)
N3 0.071(10) 0.063(6) 0.107(10) 0.007(5) 0.013(9) 0.036(5)
Cl1 0.073(3) 0.073(3) 0.224(11) 0.000 0.000 0.0365(14)
Cl2 0.0398(15) 0.0398(15) 0.205(8) 0.000 0.000 0.0199(8)

loop_
_atom_type_symbol
_atom_type_description
_atom_type_scat_dispersion_real
_atom_type_scat_dispersion_imag
_atom_type_scat_source
C C 0.0033 0.0016 'International Tables Vol C Tables 4.2.6.8 and 6.1.1.4'
H H 0.0000 0.0000 'International Tables Vol C Tables 4.2.6.8 and 6.1.1.4'
N N 0.0061 0.0033 'International Tables Vol C Tables 4.2.6.8 and 6.1.1.4'
O O 0.0106 0.0060 'International Tables Vol C Tables 4.2.6.8 and 6.1.1.4'
Dy Dy -0.1892 4.4098 'International Tables Vol C Tables 4.2.6.8 and 6.1.1.4'
Cl Cl 0.1484 0.1585 'International Tables Vol C Tables 4.2.6.8 and 6.1.1.4'

loop_
_geom_angle_atom_site_label_1
_geom_angle_atom_site_label_2
_geom_angle_atom_site_label_3
_geom_angle
_geom_angle_site_symmetry_1
_geom_angle_site_symmetry_3
O2 Dy1 O3 92.3(2) 3_665 .
O2 Dy1 O1 141.5(2) 3_665 2_755
O3 Dy1 O1 107.3(2) . 2_755
O2 Dy1 O6 93.44(17) 3_665 .
O3 Dy1 O6 140.6(3) . .
O1 Dy1 O6 91.70(16) 2_755 .
O2 Dy1 O5 143.41(18) 3_665 .
O3 Dy1 O5 81.1(2) . .
O1 Dy1 O5 73.71(18) 2_755 .
O6 Dy1 O5 71.4(2) . .
O2 Dy1 O1W 73.4(2) 3_665 .
O3 Dy1 O1W 147.4(2) . .
O1 Dy1 O1W 72.5(2) 2_755 .
O6 Dy1 O1W 70.9(3) . .
O5 Dy1 O1W 127.57(19) . .
O2 Dy1 O5 73.35(18) 3_665 2_645
O3 Dy1 O5 74.6(2) . 2_645
O1 Dy1 O5 143.09(17) 2_755 2_645
O6 Dy1 O5 69.9(2) . 2_645
O5 Dy1 O5 70.2(2) . 2_645
O1W Dy1 O5 125.85(19) . 2_645
O2 Dy1 N1 79.7(2) 3_665 .
O3 Dy1 N1 73.4(2) . .
O1 Dy1 N1 75.0(2) 2_755 .
O6 Dy1 N1 145.9(3) . .
O5 Dy1 N1 131.0(2) . .
O1W Dy1 N1 75.2(2) . .
O5 Dy1 N1 136.81(19) 2_645 .
O2 Dy1 Dy2 108.92(15) 3_665 .
O3 Dy1 Dy2 66.92(16) . .
O1 Dy1 Dy2 109.15(14) 2_755 .
O6 Dy1 Dy2 74.3(2) . .
O5 Dy1 Dy2 35.66(12) . .
O1W Dy1 Dy2 145.18(15) . .
O5 Dy1 Dy2 36.20(11) 2_645 .
N1 Dy1 Dy2 139.57(18) . .
O2 Dy1 Dy1 70.87(14) 3_665 2_645
O3 Dy1 Dy1 112.28(17) . 2_645
O1 Dy1 Dy1 126.55(14) 2_755 2_645
O6 Dy1 Dy1 35.71(11) . 2_645
O5 Dy1 Dy1 78.48(11) . 2_645
O1W Dy1 Dy1 90.94(15) . 2_645
O5 Dy1 Dy1 37.75(12) 2_645 2_645
N1 Dy1 Dy1 150.07(17) . 2_645
Dy2 Dy1 Dy1 59.383(4) . 2_645
O2 Dy1 Dy1 128.16(15) 3_665 3_765
O3 Dy1 Dy1 119.95(17) . 3_765
O1 Dy1 Dy1 69.69(13) 2_755 3_765
O6 Dy1 Dy1 35.71(11) . 3_765
O5 Dy1 Dy1 39.34(12) . 3_765
O1W Dy1 Dy1 91.15(15) . 3_765
O5 Dy1 Dy1 77.60(11) 2_645 3_765
N1 Dy1 Dy1 144.51(16) . 3_765
Dy2 Dy1 Dy1 59.383(4) . 3_765
Dy1 Dy1 Dy1 60.0 2_645 3_765
O5 Dy2 O5 135.1(2) . 6_766
O5 Dy2 O5 141.7(2) . 5_556
O5 Dy2 O5 76.03(19) 6_766 5_556
O5 Dy2 O5 89.5(3) . 4_646
O5 Dy2 O5 76.03(19) 6_766 4_646
O5 Dy2 O5 76.03(19) 5_556 4_646
O5 Dy2 O5 76.03(19) . 2_645
O5 Dy2 O5 89.5(3) 6_766 2_645
O5 Dy2 O5 135.1(2) 5_556 2_645
O5 Dy2 O5 141.7(2) 4_646 2_645
O5 Dy2 O5 76.03(19) . 3_765
O5 Dy2 O5 141.7(2) 6_766 3_765
O5 Dy2 O5 89.5(3) 5_556 3_765
O5 Dy2 O5 135.1(2) 4_646 3_765
O5 Dy2 O5 76.03(19) 2_645 3_765
O5 Dy2 Dy1 170.48(13) . 5_556
O5 Dy2 Dy1 40.05(12) 6_766 5_556
O5 Dy2 Dy1 37.84(12) 5_556 5_556
O5 Dy2 Dy1 81.34(13) 4_646 5_556
O5 Dy2 Dy1 109.89(13) 2_645 5_556
O5 Dy2 Dy1 112.30(12) 3_765 5_556
O5 Dy2 Dy1 37.84(12) . .
O5 Dy2 Dy1 109.89(13) 6_766 .
O5 Dy2 Dy1 170.48(13) 5_556 .
O5 Dy2 Dy1 112.30(12) 4_646 .
O5 Dy2 Dy1 40.05(12) 2_645 .
O5 Dy2 Dy1 81.34(13) 3_765 .
Dy1 Dy2 Dy1 145.167(9) 5_556 .
O5 Dy2 Dy1 40.05(12) . 3_765
O5 Dy2 Dy1 170.48(13) 6_766 3_765
O5 Dy2 Dy1 112.30(12) 5_556 3_765
O5 Dy2 Dy1 109.89(13) 4_646 3_765
O5 Dy2 Dy1 81.34(13) 2_645 3_765
O5 Dy2 Dy1 37.84(12) 3_765 3_765
Dy1 Dy2 Dy1 146.435(9) 5_556 3_765
Dy1 Dy2 Dy1 61.234(8) . 3_765
O5 Dy2 Dy1 109.89(13) . 6_766
O5 Dy2 Dy1 37.84(12) 6_766 6_766
O5 Dy2 Dy1 81.34(13) 5_556 6_766
O5 Dy2 Dy1 40.05(12) 4_646 6_766
O5 Dy2 Dy1 112.30(12) 2_645 6_766
O5 Dy2 Dy1 170.48(13) 3_765 6_766
Dy1 Dy2 Dy1 61.234(8) 5_556 6_766
Dy1 Dy2 Dy1 107.962(10) . 6_766
Dy1 Dy2 Dy1 145.167(9) 3_765 6_766
O5 Dy2 Dy1 112.30(12) . 4_646
O5 Dy2 Dy1 81.34(13) 6_766 4_646
O5 Dy2 Dy1 40.05(12) 5_556 4_646
O5 Dy2 Dy1 37.84(12) 4_646 4_646
O5 Dy2 Dy1 170.48(13) 2_645 4_646
O5 Dy2 Dy1 109.89(13) 3_765 4_646
Dy1 Dy2 Dy1 61.234(8) 5_556 4_646
Dy1 Dy2 Dy1 146.435(9) . 4_646
Dy1 Dy2 Dy1 107.962(10) 3_765 4_646
Dy1 Dy2 Dy1 61.234(8) 6_766 4_646
O5 Dy2 Dy1 81.34(13) . 2_645
O5 Dy2 Dy1 112.30(12) 6_766 2_645
O5 Dy2 Dy1 109.89(13) 5_556 2_645
O5 Dy2 Dy1 170.48(13) 4_646 2_645
O5 Dy2 Dy1 37.84(12) 2_645 2_645
O5 Dy2 Dy1 40.05(12) 3_765 2_645
Dy1 Dy2 Dy1 107.962(10) 5_556 2_645
Dy1 Dy2 Dy1 61.234(8) . 2_645
Dy1 Dy2 Dy1 61.234(8) 3_765 2_645
Dy1 Dy2 Dy1 146.435(9) 6_766 2_645
Dy1 Dy2 Dy1 145.167(9) 4_646 2_645
N1 C1 C3 124.1(8) . .
N1 C1 H1A 118.0 . .
C3 C1 H1A 118.0 . .
N1 C2 C4 122.1(8) . .
N1 C2 H2A 118.9 . .
C4 C2 H2A 118.9 . .
C5 C3 C1 118.3(8) . .
C5 C3 H3A 120.8 . .
C1 C3 H3A 120.8 . .
C5 C4 C2 120.8(9) . .
C5 C4 H4A 119.6 . .
C2 C4 H4A 119.6 . .
C4 C5 C3 118.0(8) . .
C4 C5 C6 122.6(8) . .
C3 C5 C6 119.4(8) . .
C7 C6 C8 118.3(8) . .
C7 C6 C5 121.6(8) . .
C8 C6 C5 120.0(8) . .
C9 C7 C6 121.5(8) . .
C9 C7 H7A 119.2 . .
C6 C7 H7A 119.2 . .
C6 C8 C10 120.8(9) . .
C6 C8 H8A 119.6 . .
C10 C8 H8A 119.6 . .
C7 C9 C11 120.3(8) . .
C7 C9 H9A 119.8 . .
C11 C9 H9A 119.8 . .
C11 C10 C8 120.5(8) . .
C11 C10 H10A 119.7 . .
C8 C10 H10A 119.7 . .
C10 C11 C9 118.4(7) . .
C10 C11 C12 121.1(7) . .
C9 C11 C12 120.5(7) . .
O1 C12 O2 124.3(7) . .
O1 C12 C11 118.5(7) . .
O2 C12 C11 117.1(7) . .
O3 C13 O3 122.7(10) 6_766 .
O3 C13 C14 118.7(5) 6_766 .
O3 C13 C14 118.7(5) . .
C15 C14 C15 118.9(9) 6_766 .
C15 C14 C13 120.6(5) 6_766 .
C15 C14 C13 120.6(5) . .
C14 C15 C16 119.9(8) . .
C14 C15 H15A 120.0 . .
C16 C15 H15A 120.0 . .
C17 C16 C15 121.7(10) . .
C17 C16 H16A 119.1 . .
C15 C16 H16A 119.1 . .
C16 C17 C16 117.8(15) 6_766 .
C16 C17 C18 121.1(7) 6_766 .
C16 C17 C18 121.1(7) . .
C19 C18 C19 116.8(16) 6_766 .
C19 C18 C17 121.6(8) 6_766 .
C19 C18 C17 121.6(8) . .
C18 C19 C20 119.1(13) . .
C18 C19 H19A 120.5 . .
C20 C19 H19A 120.5 . .
N2 C20 C19 123.2(15) . .
N2 C20 H20A 118.4 . .
C19 C20 H20A 118.4 . .
O4 C21 O4 120(2) . 4_647
O4 C21 C22 120.0(10) . .
O4 C21 C22 120.0(10) 4_647 .
C23 C22 C23 119(2) . 4_647
C23 C22 C21 120.6(11) . .
C23 C22 C21 120.6(11) 4_647 .
C22 C23 C24 122.5(16) . .
C22 C23 H23A 118.7 . .
C24 C23 H23A 118.7 . .
C23 C24 C25 116.4(16) . .
C23 C24 H24A 121.8 . .
C25 C24 H24A 121.8 . .
C24 C25 C24 123(2) . 4_647
C24 C25 C26 118.5(10) . .
C24 C25 C26 118.5(10) 4_647 .
C27 C26 C27 132(2) 4_647 .
C27 C26 C25 114.2(11) 4_647 .
C27 C26 C25 114.2(11) . .
C26 C27 C28 108.3(15) . .
C26 C27 H27A 125.8 . .
C28 C27 H27A 125.8 . .
N3 C28 C27 125.5(13) . .
N3 C28 H28A 117.2 . .
C27 C28 H28A 117.2 . .
Dy1 O1W H11 124.0 . .
Dy1 O1W H12 129.8 . .
H11 O1W H12 103.5 . .
C12 O1 Dy1 136.0(5) . 3_775
C12 O2 Dy1 136.0(5) . 2_655
C13 O3 Dy1 158.1(5) . .
Dy2 O5 Dy1 106.50(19) . .
Dy2 O5 Dy1 103.76(17) . 3_765
Dy1 O5 Dy1 102.91(19) . 3_765
Dy1 O6 Dy1 108.6(2) 2_645 .
Dy1 O6 Dy1 108.6(2) 2_645 3_765
Dy1 O6 Dy1 108.6(2) . 3_765
C1 N1 C2 116.4(7) . .
C1 N1 Dy1 119.1(5) . .
C2 N1 Dy1 123.2(6) . .
C20 N2 C20 118(2) 6_766 .
C28 N3 C28 120.6(15) 4_647 .
O8 Cl1 O7 113.1(15) . 2_655
O8 Cl1 O7 113.1(15) . 3_665
O7 Cl1 O7 105.6(17) 2_655 3_665
O8 Cl1 O7 113.1(15) . .
O7 Cl1 O7 105.6(17) 2_655 .
O7 Cl1 O7 105.6(17) 3_665 .
O10 Cl2 O10 111.5(12) 2_655 3_665
O10 Cl2 O10 111.5(12) 2_655 .
O10 Cl2 O10 111.5(12) 3_665 .
O10 Cl2 O9 107.4(13) 2_655 .
O10 Cl2 O9 107.4(13) 3_665 .
O10 Cl2 O9 107.4(13) . .
O10 Cl2 O3W 72.6(13) 2_655 .
O10 Cl2 O3W 72.6(13) 3_665 .
O10 Cl2 O3W 72.6(13) . .
O9 Cl2 O3W 180.000(8) . .

loop_
_geom_bond_atom_site_label_1
_geom_bond_atom_site_label_2
_geom_bond_distance
_geom_bond_site_symmetry_2
Dy1 O2 2.289(5) 3_665
Dy1 O3 2.319(6) .
Dy1 O1 2.327(5) 2_755
Dy1 O6 2.341(3) .
Dy1 O5 2.388(5) .
Dy1 O1W 2.441(6) .
Dy1 O5 2.472(5) 2_645
Dy1 N1 2.528(6) .
Dy2 O5 2.269(5) .
Dy2 O5 2.269(5) 6_766
Dy2 O5 2.269(5) 5_556
Dy2 O5 2.269(5) 4_646
Dy2 O5 2.269(5) 2_645
Dy2 O5 2.269(5) 3_765
C1 N1 1.347(11) .
C1 C3 1.398(11) .
C1 H1A 0.9300 .
C2 N1 1.349(11) .
C2 C4 1.403(11) .
C2 H2A 0.9300 .
C3 C5 1.394(13) .
C3 H3A 0.9300 .
C4 C5 1.356(12) .
C4 H4A 0.9300 .
C5 C6 1.480(11) .
C6 C7 1.378(12) .
C6 C8 1.380(12) .
C7 C9 1.373(11) .
C7 H7A 0.9300 .
C8 C10 1.391(12) .
C8 H8A 0.9300 .
C9 C11 1.399(10) .
C9 H9A 0.9300 .
C10 C11 1.381(11) .
C10 H10A 0.9300 .
C11 C12 1.477(10) .
C12 O1 1.260(9) .
C12 O2 1.278(9) .
C13 O3 1.238(8) 6_766
C13 O3 1.238(8) .
C13 C14 1.515(13) .
C14 C15 1.393(10) 6_766
C14 C15 1.393(10) .
C15 C16 1.406(10) .
C15 H15A 0.9300 .
C16 C17 1.382(12) .
C16 H16A 0.9300 .
C17 C16 1.382(12) 6_766
C17 C18 1.47(2) .
C18 C19 1.389(14) 6_766
C18 C19 1.389(14) .
C19 C20 1.43(2) .
C19 H19A 0.9300 .
C20 N2 1.313(19) .
C20 H20A 0.9300 .
C21 O4 1.285(13) .
C21 O4 1.285(13) 4_647
C21 C22 1.41(3) .
C22 C23 1.406(18) .
C22 C23 1.406(18) 4_647
C23 C24 1.41(2) .
C23 H23A 0.9300 .
C24 C25 1.434(19) .
C24 H24A 0.9300 .
C25 C24 1.434(19) 4_647
C25 C26 1.57(3) .
C26 C27 1.422(13) 4_647
C26 C27 1.422(13) .
C27 C28 1.474(13) .
C27 H27A 0.9300 .
C28 N3 1.320(14) .
C28 H28A 0.9300 .
O1W H11 0.8492 .
O1W H12 0.8518 .
O1 Dy1 2.327(5) 3_775
O2 Dy1 2.289(5) 2_655
O5 Dy1 2.472(5) 3_765
O6 Dy1 2.341(3) 2_645
O6 Dy1 2.341(3) 3_765
N2 C20 1.31(2) 6_766
N3 C28 1.320(14) 4_647
Cl1 O8 1.426(10) .
Cl1 O7 1.434(10) 2_655
Cl1 O7 1.434(10) 3_665
Cl1 O7 1.434(10) .
Cl2 O10 1.439(10) 2_655
Cl2 O10 1.439(10) 3_665
Cl2 O10 1.439(10) .
Cl2 O9 1.444(10) .
Cl2 O3W 2.03(2) .

loop_
_geom_hbond_atom_site_label_D
_geom_hbond_atom_site_label_H
_geom_hbond_atom_site_label_A
_geom_hbond_distance_DH
_geom_hbond_distance_HA
_geom_hbond_distance_DA
_geom_hbond_angle_DHA
_geom_hbond_site_symmetry_A
O1W H11 O4 0.85 2.10 2.794(11) 138.0 .
O1W H12 O4 0.85 1.85 2.697(11) 170.3 6_767
